data_2233664
loop_
_publ_author_name
'Zhang, Fan'
'Lin, Qiu-Yue'
'Wang, Yong-Chang'
'He, Ji-Du'

_publ_section_title
;
 <i>catena</i>-Poly[[diaquacobalt(II)]-\m~2~-7-oxabicyclo[2.2.1]heptane-2,3-dicarboxylato-\k^4^<i>O</i>^2^,<i>O</i>^3^,<i>O</i>^7^:<i>O</i>^2'^]
;
_journal_coeditor_code WM2580
_journal_issue 2
_journal_name_full 'Acta Crystallographica Section E'
_journal_page_first m146
_journal_paper_doi 10.1107/S1600536812000554
_journal_volume 68
_journal_year 2012
_chemical_formula_iupac '[Co (C8 H8 O5) (H2 O)2]'
_chemical_formula_moiety 'C8 H12 Co O7'
_chemical_formula_sum 'C8 H12 Co O7'
_chemical_formula_weight 279.11
_chemical_name_systematic
;
<i>catena</i>-Poly[[diaquacobalt(II)]-\m~2~-7-oxabicyclo[2.2.1]heptane-2,3-
dicarboxylato-\k^4^<i>O</i>^2^,<i>O</i>^3^,<i>O</i>^7^:<i>O</i>^2'^]
;
_space_group_IT_number 45
_symmetry_cell_setting orthorhombic
_symmetry_space_group_name_Hall 'I 2 -2c'
_symmetry_space_group_name_H-M 'I b a 2'
_atom_sites_solution_hydrogens geom
_atom_sites_solution_primary direct
_atom_sites_solution_secondary difmap
_audit_creation_method SHELXL-97
_cell_angle_alpha 90.00
_cell_angle_beta 90.00
_cell_angle_gamma 90.00
_cell_formula_units_Z 8
_cell_length_a 10.3794(10)
_cell_length_b 18.983(3)
_cell_length_c 10.5021(12)
_cell_measurement_reflns_used 9954
_cell_measurement_temperature 296(2)
_cell_measurement_theta_max 25.00
_cell_measurement_theta_min 2.15
_cell_volume 2069.3(5)
_computing_cell_refinement 'SAINT (Bruker, 2006)'
_computing_data_collection 'APEX2 (Bruker, 2006)'
_computing_data_reduction 'SAINT (Bruker, 2006)'
_computing_molecular_graphics 'DIAMOND (Brandenburg, 2006)'
_computing_publication_material 'SHELXL97 (Sheldrick, 2008)'
_computing_structure_refinement 'SHELXL97 (Sheldrick, 2008)'
_computing_structure_solution 'SHELXS97 (Sheldrick, 2008)'
_diffrn_ambient_temperature 296(2)
_diffrn_measured_fraction_theta_full 1.000
_diffrn_measured_fraction_theta_max 1.000
_diffrn_measurement_device_type 'Bruker APEXII area-detector'
_diffrn_measurement_method '\w scans'
_diffrn_radiation_monochromator graphite
_diffrn_radiation_source 'fine-focus sealed tube'
_diffrn_radiation_type MoK\a
_diffrn_radiation_wavelength 0.71073
_diffrn_reflns_av_R_equivalents 0.0248
_diffrn_reflns_av_sigmaI/netI 0.0152
_diffrn_reflns_limit_h_max 9
_diffrn_reflns_limit_h_min -12
_diffrn_reflns_limit_k_max 22
_diffrn_reflns_limit_k_min -22
_diffrn_reflns_limit_l_max 12
_diffrn_reflns_limit_l_min -12
_diffrn_reflns_number 13174
_diffrn_reflns_theta_full 25.00
_diffrn_reflns_theta_max 25.00
_diffrn_reflns_theta_min 2.15
_diffrn_standards_number 0
_exptl_absorpt_coefficient_mu 1.677
_exptl_absorpt_correction_T_max .851
_exptl_absorpt_correction_T_min .742
_exptl_absorpt_correction_type multi-scan
_exptl_absorpt_process_details '(<i>SADABS</i>; Bruker, 2006)'
_exptl_crystal_colour red
_exptl_crystal_density_diffrn 1.792
_exptl_crystal_density_method 'not measured'
_exptl_crystal_description block
_exptl_crystal_F_000 1144
_exptl_crystal_size_max .22
_exptl_crystal_size_mid .15
_exptl_crystal_size_min .10
_refine_diff_density_max 0.324
_refine_diff_density_min -0.771
_refine_ls_abs_structure_details 'Flack (1983), 860 Friedel pairs'
_refine_ls_abs_structure_Flack 0.12(3)
_refine_ls_extinction_method none
_refine_ls_goodness_of_fit_ref 1.002
_refine_ls_hydrogen_treatment constr
_refine_ls_matrix_type full
_refine_ls_number_parameters 146
_refine_ls_number_reflns 1837
_refine_ls_number_restraints 7
_refine_ls_restrained_S_all 1.049
_refine_ls_R_factor_gt 0.0290
_refine_ls_shift/su_max 0.001
_refine_ls_shift/su_mean 0.000
_refine_ls_structure_factor_coef Fsqd
_refine_ls_weighting_details 'calc w=1/[\s^2^(Fo^2^)+(0.0734P)^2^+1.6545P] where P=(Fo^2^+2Fc^2^)/3'
_refine_ls_weighting_scheme calc
_refine_ls_wR_factor_gt 0.0873
_refine_ls_wR_factor_ref 0.0875
_reflns_number_gt 1821
_reflns_number_total 1837
_reflns_threshold_expression I>2sigma(I)
_cod_data_source_file wm2580.cif
_cod_data_source_block I
_cod_database_code 2233664
_cod_database_fobs_code 2233664

loop_
_symmetry_equiv_pos_as_xyz
'x, y, z'
'-x, -y, z'
'-x, y, z+1/2'
'x, -y, z+1/2'
'x+1/2, y+1/2, z+1/2'
'-x+1/2, -y+1/2, z+1/2'
'-x+1/2, y+1/2, z+1'
'x+1/2, -y+1/2, z+1'

loop_
_atom_site_type_symbol
_atom_site_label
_atom_site_fract_x
_atom_site_fract_y
_atom_site_fract_z
_atom_site_U_iso_or_equiv
_atom_site_adp_type
_atom_site_calc_flag
_atom_site_refinement_flags
_atom_site_occupancy
_atom_site_symmetry_multiplicity
Co Co1 0.23966(4) 0.966647(19) 0.74932(8) 0.02813(16) Uani d . 1 1
O O1W 0.1588(3) 0.91672(15) 0.5806(2) 0.0429(6) Uani d D 1 1
H H1WA 0.2080 0.9431 0.5369 0.064 Uiso d RD 1 1
H H1WB 0.0843 0.8987 0.5727 0.064 Uiso d RD 1 1
O O1 0.3221(2) 0.99510(11) 0.9348(2) 0.0248(4) Uani d . 1 1
O O2W 0.1226(2) 1.06142(12) 0.7759(2) 0.0374(6) Uani d D 1 1
H H2WA 0.0483 1.0731 0.8026 0.056 Uiso d RD 1 1
H H2WB 0.1121 1.0858 0.7089 0.056 Uiso d RD 1 1
O O2 0.3530(2) 0.96635(11) 1.1378(2) 0.0257(5) Uani d . 1 1
O O3 0.1138(2) 0.90091(11) 0.8609(2) 0.0303(5) Uani d . 1 1
O O4 0.0868(2) 0.85747(12) 1.0548(2) 0.0309(5) Uani d . 1 1
O O5 0.37724(17) 0.87420(9) 0.76172(19) 0.0215(4) Uani d . 1 1
C C1 0.4783(3) 0.87921(15) 0.8584(3) 0.0242(6) Uani d . 1 1
H H1 0.5346 0.9202 0.8480 0.029 Uiso calc R 1 1
C C2 0.4010(3) 0.87971(14) 0.9824(3) 0.0201(6) Uani d . 1 1
H H2 0.4522 0.8587 1.0510 0.024 Uiso calc R 1 1
C C3 0.2838(3) 0.82969(15) 0.9480(3) 0.0217(6) Uani d . 1 1
H H3 0.2852 0.7878 1.0023 0.026 Uiso calc R 1 1
C C4 0.3196(3) 0.80965(14) 0.8104(3) 0.0258(6) Uani d . 1 1
H H4 0.2465 0.7927 0.7597 0.031 Uiso calc R 1 1
C C5 0.4367(4) 0.75899(17) 0.8103(4) 0.0389(8) Uani d . 1 1
H H5A 0.4272 0.7223 0.8738 0.047 Uiso calc R 1 1
H H5B 0.4492 0.7376 0.7273 0.047 Uiso calc R 1 1
C C6 0.5475(3) 0.80918(18) 0.8437(3) 0.0351(7) Uani d . 1 1
H H6A 0.5895 0.7953 0.9224 0.042 Uiso calc R 1 1
H H6B 0.6110 0.8110 0.7760 0.042 Uiso calc R 1 1
C C7 0.3557(2) 0.95301(15) 1.0216(3) 0.0179(6) Uani d . 1 1
C C8 0.1514(3) 0.86588(14) 0.9561(3) 0.0211(6) Uani d . 1 1

loop_
_atom_site_aniso_label
_atom_site_aniso_U_11
_atom_site_aniso_U_22
_atom_site_aniso_U_33
_atom_site_aniso_U_12
_atom_site_aniso_U_13
_atom_site_aniso_U_23
Co1 0.0293(2) 0.0306(3) 0.0245(2) -0.00025(14) 0.0007(2) 0.0048(2)
O1W 0.0397(14) 0.0645(17) 0.0247(11) -0.0249(12) -0.0039(11) 0.0043(12)
O1 0.0329(11) 0.0223(10) 0.0191(9) 0.0030(8) 0.0000(9) 0.0004(8)
O2W 0.0309(12) 0.0419(12) 0.0394(14) 0.0150(10) 0.0098(10) 0.0125(10)
O2 0.0236(12) 0.0331(10) 0.0203(10) 0.0057(8) -0.0002(9) -0.0052(7)
O3 0.0186(10) 0.0394(12) 0.0329(12) 0.0013(9) 0.0023(9) 0.0144(10)
O4 0.0272(11) 0.0399(12) 0.0257(11) 0.0020(9) 0.0057(9) 0.0035(9)
O5 0.0231(9) 0.0226(9) 0.0187(10) 0.0008(7) 0.0006(8) -0.0003(8)
C1 0.0195(13) 0.0282(14) 0.0249(15) 0.0029(11) 0.0012(12) -0.0046(11)
C2 0.0196(13) 0.0224(14) 0.0183(13) 0.0023(11) -0.0012(11) -0.0008(11)
C3 0.0240(13) 0.0184(13) 0.0227(14) -0.0009(12) -0.0005(12) 0.0036(11)
C4 0.0310(16) 0.0205(13) 0.0259(14) -0.0007(11) -0.0011(13) -0.0034(11)
C5 0.051(2) 0.0250(15) 0.0408(18) 0.0140(14) 0.0077(17) -0.0045(13)
C6 0.0303(16) 0.0438(17) 0.0312(17) 0.0170(14) 0.0038(15) -0.0048(14)
C7 0.0125(12) 0.0237(13) 0.0174(14) -0.0020(10) -0.0001(11) -0.0046(11)
C8 0.0200(14) 0.0196(13) 0.0238(14) -0.0038(10) -0.0011(12) -0.0001(11)

loop_
_atom_type_symbol
_atom_type_description
_atom_type_scat_dispersion_real
_atom_type_scat_dispersion_imag
_atom_type_scat_source
C C 0.0033 0.0016 'International Tables Vol C Tables 4.2.6.8 and 6.1.1.4'
H H 0.0000 0.0000 'International Tables Vol C Tables 4.2.6.8 and 6.1.1.4'
Co Co 0.3494 0.9721 'International Tables Vol C Tables 4.2.6.8 and 6.1.1.4'
O O 0.0106 0.0060 'International Tables Vol C Tables 4.2.6.8 and 6.1.1.4'

loop_
_geom_angle_atom_site_label_1
_geom_angle_atom_site_label_2
_geom_angle_atom_site_label_3
_geom_angle_site_symmetry_1
_geom_angle_site_symmetry_3
_geom_angle
O2 Co1 O3 4_574 . 176.84(9)
O2 Co1 O1W 4_574 . 91.46(10)
O3 Co1 O1W . . 87.54(10)
O2 Co1 O2W 4_574 . 83.31(9)
O3 Co1 O2W . . 94.03(8)
O1W Co1 O2W . . 104.34(11)
O2 Co1 O1 4_574 . 97.37(9)
O3 Co1 O1 . . 84.03(9)
O1W Co1 O1 . . 168.35(9)
O2W Co1 O1 . . 84.31(9)
O2 Co1 O5 4_574 . 98.56(8)
O3 Co1 O5 . . 84.39(7)
O1W Co1 O5 . . 87.28(10)
O2W Co1 O5 . . 168.22(10)
O1 Co1 O5 . . 83.92(8)
Co1 O1W H1WA . . 87.2
Co1 O1W H1WB . . 127.2
H1WA O1W H1WB . . 137.0
C7 O1 Co1 . . 126.40(17)
Co1 O2W H2WA . . 139.4
Co1 O2W H2WB . . 114.5
H2WA O2W H2WB . . 90.8
C7 O2 Co1 . 4_575 133.2(2)
C8 O3 Co1 . . 123.30(19)
C4 O5 C1 . . 96.1(2)
C4 O5 Co1 . . 114.38(16)
C1 O5 Co1 . . 116.19(14)
O5 C1 C6 . . 102.2(2)
O5 C1 C2 . . 102.4(2)
C6 C1 C2 . . 109.8(2)
O5 C1 H1 . . 113.7
C6 C1 H1 . . 113.7
C2 C1 H1 . . 113.7
C7 C2 C1 . . 113.4(2)
C7 C2 C3 . . 111.8(2)
C1 C2 C3 . . 101.8(2)
C7 C2 H2 . . 109.9
C1 C2 H2 . . 109.9
C3 C2 H2 . . 109.9
C8 C3 C4 . . 112.2(2)
C8 C3 C2 . . 113.9(2)
C4 C3 C2 . . 100.2(2)
C8 C3 H3 . . 110.0
C4 C3 H3 . . 110.0
C2 C3 H3 . . 110.0
O5 C4 C3 . . 102.7(2)
O5 C4 C5 . . 101.5(2)
C3 C4 C5 . . 110.1(2)
O5 C4 H4 . . 113.8
C3 C4 H4 . . 113.8
C5 C4 H4 . . 113.8
C6 C5 C4 . . 101.7(2)
C6 C5 H5A . . 111.4
C4 C5 H5A . . 111.4
C6 C5 H5B . . 111.4
C4 C5 H5B . . 111.4
H5A C5 H5B . . 109.3
C1 C6 C5 . . 102.2(3)
C1 C6 H6A . . 111.3
C5 C6 H6A . . 111.3
C1 C6 H6B . . 111.3
C5 C6 H6B . . 111.3
H6A C6 H6B . . 109.2
O2 C7 O1 . . 124.9(3)
O2 C7 C2 . . 117.2(2)
O1 C7 C2 . . 117.9(2)
O4 C8 O3 . . 124.1(3)
O4 C8 C3 . . 118.0(3)
O3 C8 C3 . . 117.8(3)

loop_
_geom_bond_atom_site_label_1
_geom_bond_atom_site_label_2
_geom_bond_site_symmetry_2
_geom_bond_distance
Co1 O2 4_574 2.091(2)
Co1 O3 . 2.154(2)
Co1 O1W . 2.178(3)
Co1 O2W . 2.188(2)
Co1 O1 . 2.194(2)
Co1 O5 . 2.2664(18)
O1W H1WA . 0.8500
O1W H1WB . 0.8500
O1 C7 . 1.262(4)
O2W H2WA . 0.8501
O2W H2WB . 0.8499
O2 C7 . 1.246(4)
O2 Co1 4_575 2.091(2)
O3 C8 . 1.262(4)
O4 C8 . 1.244(4)
O5 C4 . 1.456(3)
O5 C1 . 1.462(4)
C1 C6 . 1.519(4)
C1 C2 . 1.529(4)
C1 H1 . 0.9800
C2 C7 . 1.525(4)
C2 C3 . 1.585(4)
C2 H2 . 0.9800
C3 C8 . 1.539(4)
C3 C4 . 1.540(4)
C3 H3 . 0.9800
C4 C5 . 1.550(4)
C4 H4 . 0.9800
C5 C6 . 1.534(5)
C5 H5A . 0.9700
C5 H5B . 0.9700
C6 H6A . 0.9700
C6 H6B . 0.9700

loop_
_geom_hbond_atom_site_label_D
_geom_hbond_atom_site_label_H
_geom_hbond_atom_site_label_A
_geom_hbond_site_symmetry_A
_geom_hbond_distance_DH
_geom_hbond_distance_HA
_geom_hbond_distance_DA
_geom_hbond_angle_DHA
O1W H1WA O1 4_574 0.85 1.98 2.832(3) 179.7
O2W H2WB O4 4_574 0.85 1.96 2.811(3) 179.6
O1W H1WB O4 3_554 0.85 1.95 2.800(3) 179.9
O2W H2WA O3 2_575 0.85 1.86 2.708(3) 179.6

loop_
_geom_torsion_atom_site_label_1
_geom_torsion_atom_site_label_2
_geom_torsion_atom_site_label_3
_geom_torsion_atom_site_label_4
_geom_torsion_site_symmetry_1
_geom_torsion
O2 Co1 O1 C7 4_574 -134.4(2)
O3 Co1 O1 C7 . 48.5(2)
O1W Co1 O1 C7 . 4.6(6)
O2W Co1 O1 C7 . 143.1(2)
O5 Co1 O1 C7 . -36.5(2)
O1W Co1 O3 C8 . 131.9(2)
O2W Co1 O3 C8 . -123.9(2)
O1 Co1 O3 C8 . -40.0(2)
O5 Co1 O3 C8 . 44.4(2)
O2 Co1 O5 C4 4_574 -167.10(18)
O3 Co1 O5 C4 . 11.75(19)
O1W Co1 O5 C4 . -76.03(19)
O2W Co1 O5 C4 . 94.6(4)
O1 Co1 O5 C4 . 96.32(19)
O2 Co1 O5 C1 4_574 82.24(18)
O3 Co1 O5 C1 . -98.90(18)
O1W Co1 O5 C1 . 173.31(19)
O2W Co1 O5 C1 . -16.1(5)
O1 Co1 O5 C1 . -14.33(18)
C4 O5 C1 C6 . 57.0(3)
Co1 O5 C1 C6 . 178.01(18)
C4 O5 C1 C2 . -56.8(2)
Co1 O5 C1 C2 . 64.2(2)
O5 C1 C2 C7 . -86.2(3)
C6 C1 C2 C7 . 165.7(2)
O5 C1 C2 C3 . 34.1(3)
C6 C1 C2 C3 . -74.0(3)
C7 C2 C3 C8 . 2.2(3)
C1 C2 C3 C8 . -119.1(2)
C7 C2 C3 C4 . 122.2(2)
C1 C2 C3 C4 . 0.9(3)
C1 O5 C4 C3 . 57.7(2)
Co1 O5 C4 C3 . -64.7(2)
C1 O5 C4 C5 . -56.1(2)
Co1 O5 C4 C5 . -178.54(17)
C8 C3 C4 O5 . 85.4(3)
C2 C3 C4 O5 . -35.8(3)
C8 C3 C4 C5 . -167.1(2)
C2 C3 C4 C5 . 71.7(3)
O5 C4 C5 C6 . 34.5(3)
C3 C4 C5 C6 . -73.8(3)
O5 C1 C6 C5 . -35.0(3)
C2 C1 C6 C5 . 73.2(3)
C4 C5 C6 C1 . 0.3(3)
Co1 O2 C7 O1 4_575 27.9(4)
Co1 O2 C7 C2 4_575 -151.0(2)
Co1 O1 C7 O2 . -149.7(2)
Co1 O1 C7 C2 . 29.1(3)
C1 C2 C7 O2 . -144.6(3)
C3 C2 C7 O2 . 101.0(3)
C1 C2 C7 O1 . 36.5(3)
C3 C2 C7 O1 . -77.9(3)
Co1 O3 C8 O4 . 142.1(2)
Co1 O3 C8 C3 . -39.6(3)
C4 C3 C8 O4 . 149.2(3)
C2 C3 C8 O4 . -97.8(3)
C4 C3 C8 O3 . -29.2(3)
C2 C3 C8 O3 . 83.8(3)
